data_1558781
loop_
_publ_author_name
'Zeng, Min'
'Ren, Ang'
'Wu, Wubin'
'Zhao, Yong Sheng'
'Zhan, Chuanlang'
'Yao, Jiannian'

_publ_section_title
;
 Lanthanide MOFs for Inducing Molecular Chirality of Achiral Stilbazolium
 with Strong Circularly Polarized Luminescence and Efficient Energy
 Transfer for Color Tuning
;
_journal_name_full 'Chemical Science'
_journal_paper_doi 10.1039/D0SC02856H
_journal_year 2020
_chemical_formula_moiety '0.25(C108 H60 O84 Tb12)'
_chemical_formula_sum 'C27 H15 O21 Tb3'
_chemical_formula_weight 1152.15
_space_group_crystal_system tetragonal
_space_group_IT_number 95
_space_group_name_Hall 'P 4cw 2c'
_space_group_name_H-M_alt 'P 43 2 2'
_atom_sites_solution_hydrogens mixed
_atom_sites_solution_primary dual
_audit_creation_date 2019-10-16
_audit_creation_method
;
Olex2 1.2
(compiled 2018.05.29 svn.r3508 for OlexSys, GUI svn.r5506)
;
_audit_update_record
;
2019-10-23 deposited with the CCDC.	2020-08-04 downloaded from the CCDC.
;
_cell_angle_alpha 90
_cell_angle_beta 90
_cell_angle_gamma 90
_cell_formula_units_Z 4
_cell_length_a 10.2107(2)
_cell_length_b 10.2107(2)
_cell_length_c 43.1372(13)
_cell_measurement_reflns_used 11665
_cell_measurement_temperature 170.00(10)
_cell_measurement_theta_max 29.6620
_cell_measurement_theta_min 1.8620
_cell_volume 4497.42(18)
_computing_cell_refinement 'CrysAlisPro 1.171.39.45i (Rigaku OD, 2018)'
_computing_data_collection 'CrysAlisPro 1.171.39.45i (Rigaku OD, 2018)'
_computing_data_reduction 'CrysAlisPro 1.171.39.45i (Rigaku OD, 2018)'
_computing_molecular_graphics 'Olex2 (Dolomanov et al., 2009)'
_computing_publication_material 'Olex2 (Dolomanov et al., 2009)'
_computing_structure_refinement 'ShelXL (Sheldrick, 2015)'
_computing_structure_solution 'ShelXT (Sheldrick, 2015)'
_diffrn_ambient_environment N~2~
_diffrn_ambient_temperature 170.00(10)
_diffrn_detector 'CCD plate'
_diffrn_measured_fraction_theta_full 0.999
_diffrn_measured_fraction_theta_max 0.931
_diffrn_measurement_details
;
List of Runs (angles in degrees, time in seconds):

  # Type    Start    End  Width  t~exp~   \w     \q     \k     \f   Frames
#--------------------------------------------------------------------------
  1  \w   -103.00  12.00   0.50    4.40    --  -14.20  45.00 -14.83  230
  2  \w    -99.00  38.00   0.50    4.40    --  -14.20  45.00 120.00  274
;
_diffrn_measurement_device 'four-circle diffractometer'
_diffrn_measurement_device_type 'XtaLAB AFC10 (RCD3): fixed-chi single'
_diffrn_measurement_method '\w scans'
_diffrn_orient_matrix_type 'CrysAlisPro convention (1999,Acta A55,543-557)'
_diffrn_orient_matrix_UB_11 -0.0531017000
_diffrn_orient_matrix_UB_12 -0.0408797000
_diffrn_orient_matrix_UB_13 -0.0043818000
_diffrn_orient_matrix_UB_21 0.0254723000
_diffrn_orient_matrix_UB_22 -0.0508538000
_diffrn_orient_matrix_UB_23 0.0094455000
_diffrn_orient_matrix_UB_31 -0.0370215000
_diffrn_orient_matrix_UB_32 0.0235784000
_diffrn_orient_matrix_UB_33 0.0127219000
_diffrn_radiation_monochromator mirror
_diffrn_radiation_probe x-ray
_diffrn_radiation_type MoK\a
_diffrn_radiation_wavelength 0.71073
_diffrn_reflns_av_R_equivalents 0.0585
_diffrn_reflns_av_unetI/netI 0.0561
_diffrn_reflns_Laue_measured_fraction_full 0.999
_diffrn_reflns_Laue_measured_fraction_max 0.931
_diffrn_reflns_limit_h_max 13
_diffrn_reflns_limit_h_min -13
_diffrn_reflns_limit_k_max 13
_diffrn_reflns_limit_k_min -10
_diffrn_reflns_limit_l_max 53
_diffrn_reflns_limit_l_min -60
_diffrn_reflns_number 29168
_diffrn_reflns_point_group_measured_fraction_full 1.000
_diffrn_reflns_point_group_measured_fraction_max 0.903
_diffrn_reflns_theta_full 25.242
_diffrn_reflns_theta_max 30.355
_diffrn_reflns_theta_min 1.888
_diffrn_source 'Rotating-anode X-ray tube'
_diffrn_source_type 'Rigaku (Mo) X-ray Source'
_exptl_absorpt_coefficient_mu 4.732
_exptl_absorpt_correction_T_max 1.00000
_exptl_absorpt_correction_T_min 0.56862
_exptl_absorpt_correction_type multi-scan
_exptl_absorpt_process_details
;
CrysAlisPro 1.171.39.45i (Rigaku Oxford Diffraction, 2018)
Empirical absorption correction using spherical harmonics,
 implemented in SCALE3 ABSPACK scaling algorithm.
;
_exptl_crystal_colour colourless
_exptl_crystal_colour_primary colourless
_exptl_crystal_density_diffrn 1.702
_exptl_crystal_description block
_exptl_crystal_F_000 2160
_exptl_crystal_size_max 0.35
_exptl_crystal_size_mid 0.11
_exptl_crystal_size_min 0.07
_refine_diff_density_max 2.429
_refine_diff_density_min -2.326
_refine_diff_density_rms 0.259
_refine_ls_abs_structure_details
;
 Refined as an inversion twin.
;
_refine_ls_abs_structure_Flack 0.14(4)
_refine_ls_extinction_method none
_refine_ls_goodness_of_fit_ref 1.130
_refine_ls_hydrogen_treatment constr
_refine_ls_matrix_type full
_refine_ls_number_parameters 234
_refine_ls_number_reflns 6144
_refine_ls_number_restraints 168
_refine_ls_restrained_S_all 1.151
_refine_ls_R_factor_all 0.0619
_refine_ls_R_factor_gt 0.0575
_refine_ls_shift/su_max 0.000
_refine_ls_shift/su_mean 0.000
_refine_ls_structure_factor_coef Fsqd
_refine_ls_weighting_details 'w=1/[\s^2^(Fo^2^)+(0.0304P)^2^+74.7209P] where P=(Fo^2^+2Fc^2^)/3'
_refine_ls_weighting_scheme calc
_refine_ls_wR_factor_gt 0.1272
_refine_ls_wR_factor_ref 0.1285
_reflns_Friedel_coverage 0.642
_reflns_Friedel_fraction_full 1.000
_reflns_Friedel_fraction_max 0.862
_reflns_number_gt 5719
_reflns_number_total 6144
_reflns_threshold_expression 'I > 2\s(I)'
_cod_data_source_file d0sc02856h2.cif
_cod_data_source_block mx8179e_sq
_cod_original_cell_volume 4497.4(2)
_cod_database_code 1558781
_shelx_shelxl_version_number 2018/3
_chemical_oxdiff_usercomment 'Eu O H C'
_shelx_space_group_comment
;
The symmetry employed for this shelxl refinement is uniquely defined
by the following loop, which should always be used as a source of
symmetry information in preference to the above space-group names.
They are only intended as comments.
;
_reflns_odcompleteness_completeness 99.87
_reflns_odcompleteness_iscentric 1
_reflns_odcompleteness_theta 27.42
_olex2_refinement_description
;
1. Twinned data refinement
 Scales: 0.86(4)
 0.14(4)
2. Fixed Uiso
 At 1.2 times of:
  All C(H) groups
 At 1.5 times of:
  All O(H,H) groups
3. Uiso/Uaniso restraints and constraints
All non-hydrogen atoms restrained to be isotropic: with sigma of 0.01 and sigma
for terminal atoms of 0.02
Uanis(O11) \\sim Ueq: with sigma of 0.005 and sigma for terminal atoms of 0.01
4. Others
 Fixed Sof: H10A(0.5) H10B(0.5)
 Fixed Z: O10(0.125001)
5.a Riding coordinates:
 O10(H10A,H10B), O11(H11A,H11B)
5.b Aromatic/amide H refined with riding coordinates:
 C3(H3), C4(H4), C9(H9), C11(H11), C15(H15)
;
_olex2_submission_special_instructions 'No special instructions were received'
_oxdiff_exptl_absorpt_empirical_details
;
Empirical correction (ABSPACK) includes:
- Absorption correction using spherical harmonics
- Frame scaling
;
_oxdiff_exptl_absorpt_empirical_full_max 1.963
_oxdiff_exptl_absorpt_empirical_full_min 0.752

loop_
_space_group_symop_operation_xyz
'x, y, z'
'-y, x, z+3/4'
'-x, -y, z+1/2'
'y, -x, z+1/4'
'x, -y, -z+1/2'
'y, x, -z+1/4'
'-x, y, -z'
'-y, -x, -z+3/4'

loop_
_atom_site_label
_atom_site_type_symbol
_atom_site_fract_x
_atom_site_fract_y
_atom_site_fract_z
_atom_site_U_iso_or_equiv
_atom_site_adp_type
_atom_site_occupancy
_atom_site_site_symmetry_order
_atom_site_calc_flag
_atom_site_refinement_flags_posn
_atom_site_refinement_flags_adp
_atom_site_refinement_flags_occupancy
_atom_site_disorder_assembly
_atom_site_disorder_group
Tb1 Tb 0.16230(5) 0.87350(5) 0.04065(2) 0.01176(13) Uani 1 1 d . . . . .
Tb2 Tb 0.14853(6) 1.14853(6) 0.125000 0.0191(2) Uani 1 2 d S T P . .
O1 O 0.1258(17) 1.0930(13) 0.0494(3) 0.070(4) Uani 1 1 d . . . . .
O2 O 0.0795(12) 1.2542(12) 0.0803(2) 0.038(3) Uani 1 1 d . . . . .
O3 O 0.333(2) 1.062(2) 0.1062(5) 0.114(7) Uani 1 1 d . . . . .
O4 O 0.3474(12) 0.9452(15) 0.0633(3) 0.058(4) Uani 1 1 d . . . . .
O5 O 0.1033(12) 0.9334(10) 0.1065(2) 0.033(2) Uani 1 1 d . . . . .
O6 O 0.1439(11) 0.7404(10) 0.0848(2) 0.031(2) Uani 1 1 d . . . . .
O7 O 0.0812(13) 0.6866(11) 0.0178(2) 0.040(3) Uani 1 1 d . . . . .
O8 O 0.2194(13) 0.9406(12) -0.0079(2) 0.040(3) Uani 1 1 d . . . . .
O9 O -0.0583(14) 0.9126(17) 0.0370(4) 0.073(4) Uani 1 1 d . . . . .
O10 O 0.3114(14) 1.3114(14) 0.125001 0.131(11) Uani 1 2 d S T P . .
H10A H 0.343615 1.350430 0.139770 0.196 Uiso 0.5 1 d R . . . .
H10B H 0.349925 1.344660 0.110290 0.196 Uiso 0.5 1 d R . . . .
O11 O 0.3427(12) 0.7267(12) 0.0290(3) 0.057(4) Uani 1 1 d . U . . .
H11A H 0.421201 0.743649 0.028430 0.085 Uiso 1 1 d R . . . .
H11B H 0.340011 0.648479 0.024790 0.085 Uiso 1 1 d R . . . .
C1 C 0.0865(16) 1.2049(16) 0.0546(3) 0.032(3) Uani 1 1 d . . . . .
C2 C 0.0438(15) 1.2838(13) 0.0263(3) 0.025(3) Uani 1 1 d . . . . .
C3 C 0.000000 1.219(2) 0.000000 0.027(4) Uani 1 2 d S T P . .
H3 H 0.000003 1.128196 -0.000001 0.032 Uiso 1 2 calc RS T P . .
C4 C 0.0448(15) 1.4166(13) 0.0261(3) 0.022(3) Uani 1 1 d . . . . .
H4 H 0.075517 1.461814 0.043305 0.027 Uiso 1 1 calc R . . . .
C5 C 0.000000 1.4871(17) 0.000000 0.019(4) Uani 1 2 d S T P . .
C6 C 0.393(2) 1.018(3) 0.0830(5) 0.071(7) Uani 1 1 d . . . . .
C7 C 0.1070(13) 0.8085(13) 0.1081(3) 0.021(3) Uani 1 1 d . . . . .
C8 C 0.0648(15) 0.7410(14) 0.1369(3) 0.024(3) Uani 1 1 d . . . . .
C9 C 0.0623(15) 0.6078(14) 0.1375(3) 0.026(3) Uani 1 1 d . . . . .
H9 H 0.090145 0.559696 0.120422 0.032 Uiso 1 1 calc R . . . .
C10 C 0.0181(19) 0.5455(17) 0.1636(4) 0.040(4) Uani 1 1 d . . . . .
C11 C 0.0230(14) 0.8097(13) 0.1623(3) 0.024(3) Uani 1 1 d . . . . .
H11 H 0.022141 0.900650 0.161314 0.028 Uiso 1 1 calc R . . . .
C12 C 0.000000 0.632(2) 0.000000 0.034(5) Uani 1 2 d S T P . .
C13 C 0.1708(13) 0.9370(14) -0.0338(3) 0.022(3) Uani 1 1 d . . . . .
C14 C 0.2500(13) 0.9821(13) -0.0609(3) 0.020(3) Uani 1 1 d . . . . .
C15 C 0.3849(15) 0.9806(15) -0.0593(3) 0.027(3) Uani 1 1 d . . . . .
H15 H 0.428390 0.955996 -0.041315 0.033 Uiso 1 1 calc R . . . .

loop_
_atom_site_aniso_label
_atom_site_aniso_U_11
_atom_site_aniso_U_22
_atom_site_aniso_U_33
_atom_site_aniso_U_23
_atom_site_aniso_U_13
_atom_site_aniso_U_12
Tb1 0.0115(2) 0.0134(2) 0.0104(2) 0.0006(2) -0.0019(2) -0.00160(17)
Tb2 0.0217(3) 0.0217(3) 0.0140(4) 0.0012(2) -0.0012(2) -0.0081(3)
O1 0.097(9) 0.042(7) 0.070(8) 0.020(6) 0.007(7) 0.031(7)
O2 0.040(6) 0.047(6) 0.027(5) 0.012(5) -0.008(5) 0.002(5)
O3 0.084(10) 0.154(12) 0.105(10) -0.066(10) 0.006(9) 0.004(10)
O4 0.031(6) 0.099(9) 0.043(6) -0.041(6) 0.002(5) -0.007(6)
O5 0.053(6) 0.016(4) 0.029(5) 0.007(4) 0.014(5) 0.003(4)
O6 0.048(6) 0.030(5) 0.015(4) 0.000(4) 0.011(4) 0.005(5)
O7 0.068(7) 0.023(5) 0.029(5) 0.002(4) -0.018(5) -0.015(5)
O8 0.059(7) 0.038(6) 0.023(5) 0.006(5) 0.009(5) -0.006(5)
O9 0.047(7) 0.098(9) 0.074(8) -0.031(8) -0.001(7) 0.023(7)
O10 0.085(10) 0.085(10) 0.22(2) 0.102(12) -0.102(12) -0.059(12)
O11 0.029(6) 0.043(6) 0.098(9) -0.025(6) 0.017(6) 0.019(5)
C1 0.029(7) 0.037(7) 0.031(7) 0.001(6) 0.004(6) 0.003(6)
C2 0.035(7) 0.022(6) 0.018(5) 0.007(5) 0.005(5) 0.005(5)
C3 0.034(9) 0.019(8) 0.028(8) 0.000 0.005(7) 0.000
C4 0.034(7) 0.016(6) 0.018(6) -0.004(5) -0.005(5) -0.005(5)
C5 0.029(8) 0.007(7) 0.022(8) 0.000 0.001(7) 0.000
C6 0.057(11) 0.095(12) 0.062(10) -0.033(9) 0.004(9) -0.003(9)
C7 0.021(6) 0.023(6) 0.018(5) 0.004(5) 0.007(5) 0.002(4)
C8 0.036(7) 0.022(6) 0.015(5) 0.001(5) -0.005(5) -0.002(5)
C9 0.043(7) 0.022(6) 0.014(5) 0.005(5) 0.006(5) -0.008(6)
C10 0.057(9) 0.032(8) 0.031(7) 0.003(6) 0.017(7) 0.000(7)
C11 0.040(7) 0.012(6) 0.019(6) 0.008(5) 0.014(5) 0.004(5)
C12 0.041(9) 0.026(9) 0.034(9) 0.000 -0.014(8) 0.000
C13 0.013(5) 0.037(7) 0.017(5) 0.008(5) 0.001(4) 0.004(5)
C14 0.020(6) 0.025(6) 0.014(5) 0.002(5) -0.002(5) -0.004(5)
C15 0.028(6) 0.036(7) 0.017(6) 0.004(5) 0.007(5) 0.000(6)

loop_
_atom_type_symbol
_atom_type_description
_atom_type_scat_dispersion_real
_atom_type_scat_dispersion_imag
_atom_type_scat_source
C C 0.0033 0.0016 'International Tables Vol C Tables 4.2.6.8 and 6.1.1.4'
H H 0.0000 0.0000 'International Tables Vol C Tables 4.2.6.8 and 6.1.1.4'
O O 0.0106 0.0060 'International Tables Vol C Tables 4.2.6.8 and 6.1.1.4'
Tb Tb -0.1723 4.1537 'International Tables Vol C Tables 4.2.6.8 and 6.1.1.4'

loop_
_geom_angle_atom_site_label_1
_geom_angle_atom_site_label_2
_geom_angle_atom_site_label_3
_geom_angle
_geom_angle_site_symmetry_1
_geom_angle_site_symmetry_3
_geom_angle_publ_flag
O1 Tb1 O6 114.7(4) . . ?
O1 Tb1 O11 139.2(5) . . ?
O4 Tb1 O1 75.4(6) . . ?
O4 Tb1 O6 84.4(5) . . ?
O4 Tb1 O7 139.3(5) . . ?
O4 Tb1 O8 95.0(5) . . ?
O4 Tb1 O9 143.0(5) . . ?
O4 Tb1 O11 69.7(5) . . ?
O6 Tb1 O11 82.6(4) . . ?
O7 Tb1 O1 145.0(5) . . ?
O7 Tb1 O6 80.7(4) . . ?
O7 Tb1 O11 70.9(5) . . ?
O8 Tb1 O1 84.3(5) . . ?
O8 Tb1 O6 160.1(4) . . ?
O8 Tb1 O7 87.0(4) . . ?
O8 Tb1 O9 97.8(5) . . ?
O8 Tb1 O11 78.6(5) . . ?
O9 Tb1 O1 71.5(6) . . ?
O9 Tb1 O6 94.5(5) . . ?
O9 Tb1 O7 76.2(5) . . ?
O9 Tb1 O11 147.0(5) . . ?
O2 Tb2 O2 166.9(6) 6_465 . ?
O2 Tb2 O5 95.1(4) 6_465 . ?
O2 Tb2 O5 95.2(4) . . ?
O2 Tb2 O5 95.1(4) . 6_465 ?
O2 Tb2 O5 95.2(4) 6_465 6_465 ?
O2 Tb2 O10 83.4(3) . . ?
O2 Tb2 O10 83.4(3) 6_465 . ?
O3 Tb2 O2 98.0(7) . . ?
O3 Tb2 O2 98.0(7) 6_465 6_465 ?
O3 Tb2 O2 77.8(6) . 6_465 ?
O3 Tb2 O2 77.8(6) 6_465 . ?
O3 Tb2 O3 143.3(12) 6_465 . ?
O3 Tb2 O5 71.0(6) . . ?
O3 Tb2 O5 145.2(7) 6_465 . ?
O3 Tb2 O5 145.2(7) . 6_465 ?
O3 Tb2 O5 71.0(6) 6_465 6_465 ?
O3 Tb2 O10 71.7(6) . . ?
O3 Tb2 O10 71.7(6) 6_465 . ?
O5 Tb2 O5 75.8(6) 6_465 . ?
O10 Tb2 O5 142.1(3) . 6_465 ?
O10 Tb2 O5 142.1(3) . . ?
C1 O1 Tb1 170.2(15) . . ?
C1 O2 Tb2 123.1(11) . . ?
C6 O3 Tb2 147.3(19) . . ?
C6 O4 Tb1 145.1(15) . . ?
C7 O5 Tb2 153.7(10) . . ?
C7 O6 Tb1 110.3(8) . . ?
C12 O7 Tb1 150.0(12) . . ?
C13 O8 Tb1 136.6(10) . . ?
C13 O9 Tb1 176.5(16) 7 . ?
Tb2 O10 H10A 128.8 . . ?
Tb2 O10 H10B 129.2 . . ?
H10A O10 H10B 101.9 . . ?
Tb1 O11 H11A 128.2 . . ?
Tb1 O11 H11B 128.5 . . ?
H11A O11 H11B 103.4 . . ?
O1 C1 C2 116.0(14) . . ?
O2 C1 O1 124.5(16) . . ?
O2 C1 C2 119.5(14) . . ?
C3 C2 C1 119.7(14) . . ?
C4 C2 C1 122.2(13) . . ?
C4 C2 C3 118.1(14) . . ?
C2 C3 C2 123.2(19) 7 . ?
C2 C3 H3 118.4 7 . ?
C2 C3 H3 118.4 . . ?
C2 C4 H4 119.5 . . ?
C2 C4 C5 120.9(13) . . ?
C5 C4 H4 119.5 . . ?
C4 C5 C4 118.7(16) . 7 ?
C4 C5 C12 120.7(8) 7 1_565 ?
C4 C5 C12 120.7(8) . 1_565 ?
O3 C6 C10 114(2) . 6_565 ?
O4 C6 O3 126(2) . . ?
O4 C6 C10 116.4(19) . 6_565 ?
O5 C7 C8 120.0(12) . . ?
O6 C7 O5 120.6(11) . . ?
O6 C7 C8 119.4(12) . . ?
C9 C8 C7 119.0(13) . . ?
C9 C8 C11 119.4(13) . . ?
C11 C8 C7 121.5(12) . . ?
C8 C9 H9 120.5 . . ?
C8 C9 C10 119.0(14) . . ?
C10 C9 H9 120.5 . . ?
C9 C10 C6 122.6(15) . 6_455 ?
C9 C10 C15 122.2(16) . 4_465 ?
C15 C10 C6 114.9(15) 4_465 6_455 ?
C8 C11 H11 118.6 . . ?
C8 C11 C14 122.8(13) . 4_465 ?
C14 C11 H11 118.6 4_465 . ?
O7 C12 O7 127(2) . 7 ?
O7 C12 C5 116.5(11) 7 1_545 ?
O7 C12 C5 116.5(11) . 1_545 ?
O8 C13 C14 118.9(13) . . ?
O9 C13 O8 120.4(15) 7 . ?
O9 C13 C14 120.1(13) 7 . ?
C11 C14 C13 120.8(12) 2_664 . ?
C11 C14 C15 119.1(12) 2_664 . ?
C15 C14 C13 120.1(12) . . ?
C10 C15 H15 121.4 2_664 . ?
C14 C15 C10 117.3(13) . 2_664 ?
C14 C15 H15 121.4 . . ?

loop_
_geom_bond_atom_site_label_1
_geom_bond_atom_site_label_2
_geom_bond_distance
_geom_bond_site_symmetry_2
_geom_bond_publ_flag
Tb1 O1 2.303(14) . ?
Tb1 O4 2.251(12) . ?
Tb1 O6 2.347(9) . ?
Tb1 O7 2.301(10) . ?
Tb1 O8 2.281(10) . ?
Tb1 O9 2.293(14) . ?
Tb1 O11 2.427(10) . ?
Tb2 O2 2.319(10) . ?
Tb2 O2 2.319(10) 6_465 ?
Tb2 O3 2.23(2) 6_465 ?
Tb2 O3 2.23(2) . ?
Tb2 O5 2.383(11) . ?
Tb2 O5 2.383(11) 6_465 ?
Tb2 O10 2.35(2) . ?
O1 C1 1.23(2) . ?
O2 C1 1.222(18) . ?
O3 C6 1.26(3) . ?
O4 C6 1.22(2) . ?
O5 C7 1.278(16) . ?
O6 C7 1.278(15) . ?
O7 C12 1.263(14) . ?
O8 C13 1.222(16) . ?
O9 C13 1.183(18) 7 ?
O10 H10A 0.8204 . ?
O10 H10B 0.8204 . ?
O11 H11A 0.8201 . ?
O11 H11B 0.8201 . ?
C1 C2 1.525(19) . ?
C2 C3 1.386(17) . ?
C2 C4 1.356(18) . ?
C3 H3 0.9300 . ?
C4 H4 0.9300 . ?
C4 C5 1.411(16) . ?
C5 C12 1.47(3) 1_565 ?
C6 C10 1.57(3) 6_565 ?
C7 C8 1.485(17) . ?
C8 C9 1.361(19) . ?
C8 C11 1.368(19) . ?
C9 H9 0.9300 . ?
C9 C10 1.37(2) . ?
C10 C15 1.42(2) 4_465 ?
C11 H11 0.9300 . ?
C11 C14 1.374(17) 4_465 ?
C13 C14 1.492(17) . ?
C14 C15 1.38(2) . ?
C15 H15 0.9300 . ?

loop_
_geom_torsion_atom_site_label_1
_geom_torsion_atom_site_label_2
_geom_torsion_atom_site_label_3
_geom_torsion_atom_site_label_4
_geom_torsion
_geom_torsion_site_symmetry_1
_geom_torsion_site_symmetry_2
_geom_torsion_site_symmetry_3
_geom_torsion_site_symmetry_4
_geom_torsion_publ_flag
Tb1 O4 C6 O3 23(5) . . . . ?
Tb1 O4 C6 C10 -179.7(16) . . . 6_565 ?
Tb1 O6 C7 O5 -9.8(17) . . . . ?
Tb1 O6 C7 C8 168.5(10) . . . . ?
Tb1 O7 C12 O7 7.9(13) . . . 7 ?
Tb1 O7 C12 C5 -172.1(13) . . . 1_545 ?
Tb1 O8 C13 O9 15(3) . . . 7 ?
Tb1 O8 C13 C14 -173.7(10) . . . . ?
Tb2 O2 C1 O1 3(3) . . . . ?
Tb2 O2 C1 C2 -177.5(10) . . . . ?
Tb2 O3 C6 O4 -44(6) . . . . ?
Tb2 O3 C6 C10 159(3) . . . 6_565 ?
Tb2 O5 C7 O6 -131.2(18) . . . . ?
Tb2 O5 C7 C8 50(3) . . . . ?
O1 C1 C2 C3 26(2) . . . . ?
O1 C1 C2 C4 -155.2(17) . . . . ?
O2 C1 C2 C3 -153.6(14) . . . . ?
O2 C1 C2 C4 25(2) . . . . ?
O5 C7 C8 C9 176.2(15) . . . . ?
O5 C7 C8 C11 -1(2) . . . . ?
O6 C7 C8 C9 -2(2) . . . . ?
O6 C7 C8 C11 -179.2(14) . . . . ?
O8 C13 C14 C11 -157.3(14) . . . 2_664 ?
O8 C13 C14 C15 24(2) . . . . ?
O9 C13 C14 C11 14(2) 7 . . 2_664 ?
O9 C13 C14 C15 -164.5(17) 7 . . . ?
C1 C2 C3 C2 178.2(15) . . . 7 ?
C1 C2 C4 C5 -177.5(11) . . . . ?
C2 C4 C5 C4 -0.7(11) . . . 7 ?
C2 C4 C5 C12 179.3(11) . . . 1_565 ?
C3 C2 C4 C5 1(2) . . . . ?
C4 C2 C3 C2 -0.6(11) . . . 7 ?
C7 C8 C9 C10 -177.3(15) . . . . ?
C7 C8 C11 C14 179.3(14) . . . 4_465 ?
C8 C9 C10 C6 -176.9(19) . . . 6_455 ?
C8 C9 C10 C15 -3(3) . . . 4_465 ?
C9 C8 C11 C14 2(2) . . . 4_465 ?
C11 C8 C9 C10 0(3) . . . . ?
C11 C14 C15 C10 -2(2) 2_664 . . 2_664 ?
C13 C14 C15 C10 176.7(14) . . . 2_664 ?

loop_
_twin_individual_id
_twin_individual_mass_fraction_refined
1 0.86(4)
2 0.14(4)
